data_2100340
loop_
_publ_author_name
'Hao, Xiang'
'Parkin, Sean'
'Brock, Carolyn Pratt'

_publ_section_title
;
 The unusual phases of anhydrous and hydrated pinacol
;
_journal_coeditor_code WS5034
_journal_issue 6
_journal_name_full 'Acta Crystallographica Section B'
_journal_page_first 689
_journal_page_last 699
_journal_paper_doi 10.1107/S0108768105031356
_journal_volume 61
_journal_year 2005
_chemical_formula_moiety 'C6 H14 O2'
_chemical_formula_sum 'C6 H14 O2'
_chemical_formula_weight 118.17
_chemical_melting_point 314.2
_chemical_name_common pinacol
_chemical_name_systematic
;
2,3-dimethyl-2,3-butanediol
;
_space_group_IT_number 15
_symmetry_cell_setting monoclinic
_symmetry_space_group_name_Hall '-C 2yc'
_symmetry_space_group_name_H-M 'C 1 2/c 1'
_atom_sites_solution_hydrogens geom
_atom_sites_solution_primary direct
_atom_sites_solution_secondary difmap
_audit_creation_method SHELXL-97
_cell_angle_alpha 90.00
_cell_angle_beta 90.96(3)
_cell_angle_gamma 90.00
_cell_formula_units_Z 16
_cell_length_a 16.360(3)
_cell_length_b 16.219(3)
_cell_length_c 10.942(2)
_cell_measurement_reflns_used 2804
_cell_measurement_temperature 173(2)
_cell_measurement_theta_max 27.48
_cell_measurement_theta_min 1.00
_cell_volume 2903.0(9)
_computing_cell_refinement 'SCALEPACK (Otwinowski & Minor, 1997)'
_computing_data_collection 'COLLECT (Nonius, 1998)'
_computing_data_reduction 'DENZO-SMN (Otwinowski & Minor, 1997)'
_computing_molecular_graphics 'XP in Siemens SHELXTL (Sheldrick, 1994)'
_computing_publication_material
;
SHELX97-2 (Sheldrick, 1997) and local procedures
;
_computing_structure_refinement 'SHELXL-97 (Sheldrick, 1997)'
_computing_structure_solution 'SHELXS-97 (Sheldrick, 1990)'
_diffrn_ambient_temperature 173(2)
_diffrn_detector_area_resol_mean 18
_diffrn_measured_fraction_theta_full 0.998
_diffrn_measured_fraction_theta_max 0.998
_diffrn_measurement_device_type 'Nonius KappaCCD diffractometer'
_diffrn_measurement_method '\w scans at fixed \c = 55\%'
_diffrn_radiation_monochromator graphite
_diffrn_radiation_source 'fine-focus sealed tube'
_diffrn_radiation_type MoK\a
_diffrn_radiation_wavelength 0.71073
_diffrn_reflns_av_R_equivalents 0.0266
_diffrn_reflns_av_sigmaI/netI 0.0564
_diffrn_reflns_limit_h_max 21
_diffrn_reflns_limit_h_min -21
_diffrn_reflns_limit_k_max 14
_diffrn_reflns_limit_k_min -21
_diffrn_reflns_limit_l_max 14
_diffrn_reflns_limit_l_min -14
_diffrn_reflns_number 5431
_diffrn_reflns_theta_full 27.49
_diffrn_reflns_theta_max 27.49
_diffrn_reflns_theta_min 1.77
_diffrn_standards_decay_% <1
_exptl_absorpt_coefficient_mu 0.079
_exptl_absorpt_correction_T_max 0.9922
_exptl_absorpt_correction_T_min 0.9844
_exptl_absorpt_correction_type multi-scan
_exptl_absorpt_process_details 'SCALEPACK (Otwinowski & Minor, 1997)'
_exptl_crystal_colour colorless
_exptl_crystal_density_diffrn 1.082
_exptl_crystal_density_method 'not measured'
_exptl_crystal_description block
_exptl_crystal_F_000 1056
_exptl_crystal_size_max 0.20
_exptl_crystal_size_mid 0.15
_exptl_crystal_size_min 0.10
_refine_diff_density_max 0.245
_refine_diff_density_min -0.194
_refine_ls_extinction_coef 0.0041(7)
_refine_ls_extinction_expression Fc^*^=kFc[1+0.001xFc^2^\l^3^/sin(2\q)]^-1/4^
_refine_ls_extinction_method SHELXL
_refine_ls_goodness_of_fit_ref 1.072
_refine_ls_hydrogen_treatment mixed
_refine_ls_matrix_type full
_refine_ls_number_parameters 170
_refine_ls_number_reflns 3333
_refine_ls_number_restraints 0
_refine_ls_restrained_S_all 1.072
_refine_ls_R_factor_all 0.0882
_refine_ls_R_factor_gt 0.0483
_refine_ls_shift/su_max 0.000
_refine_ls_shift/su_mean 0.000
_refine_ls_structure_factor_coef Fsqd
_refine_ls_weighting_details 'calc w=1/[\s^2^(Fo^2^)+(0.0507P)^2^+0.8893P] where P=(Fo^2^+2Fc^2^)/3'
_refine_ls_weighting_scheme calc
_refine_ls_wR_factor_gt 0.1105
_refine_ls_wR_factor_ref 0.1275
_reflns_number_gt 2173
_reflns_number_total 3333
_reflns_threshold_expression >2\s(I)
_cod_data_source_file ws5034.cif
_cod_data_source_block k01154
_cod_original_sg_symbol_H-M 'C 2/c'
_cod_database_code 2100340
_cod_database_fobs_code 2100340

loop_
_symmetry_equiv_pos_as_xyz
'x, y, z'
'-x, y, -z+1/2'
'x+1/2, y+1/2, z'
'-x+1/2, y+1/2, -z+1/2'
'-x, -y, -z'
'x, -y, z-1/2'
'-x+1/2, -y+1/2, -z'
'x+1/2, -y+1/2, z-1/2'

loop_
_atom_site_label
_atom_site_fract_x
_atom_site_fract_y
_atom_site_fract_z
_atom_site_U_iso_or_equiv
_atom_site_adp_type
_atom_site_calc_flag
_atom_site_refinement_flags
_atom_site_occupancy
_atom_site_disorder_assembly
_atom_site_disorder_group
_atom_site_type_symbol
C1 0.45410(9) 0.40173(9) 0.23173(15) 0.0264(4) Uani d . 1 . . C
C2 0.40691(10) 0.47252(11) 0.2899(2) 0.0441(5) Uani d . 1 . . C
H2A 0.3501 0.4717 0.2600 0.066 Uiso calc R 1 . . H
H2B 0.4323 0.5251 0.2681 0.066 Uiso calc R 1 . . H
H2C 0.4081 0.4661 0.3790 0.066 Uiso calc R 1 . . H
C3 0.44156(11) 0.40276(12) 0.09436(16) 0.0419(5) Uani d . 1 . . C
H3A 0.4750 0.3595 0.0575 0.063 Uiso calc R 1 . . H
H3B 0.4578 0.4566 0.0622 0.063 Uiso calc R 1 . . H
H3C 0.3838 0.3928 0.0744 0.063 Uiso calc R 1 . . H
O1 0.41874(6) 0.32727(7) 0.28109(11) 0.0285(3) Uani d . 1 . . O
H11 0.4150(12) 0.2914(12) 0.2247(19) 0.049(6) Uiso d . 1 . . H
C4 0.35651(9) 0.14506(10) -0.08927(14) 0.0282(4) Uani d . 1 . . C
C5 0.42546(13) 0.19988(16) -0.13141(19) 0.0607(7) Uani d . 1 . . C
H5A 0.4197 0.2096 -0.2195 0.091 Uiso calc R 1 . . H
H5B 0.4780 0.1729 -0.1140 0.091 Uiso calc R 1 . . H
H5C 0.4234 0.2527 -0.0880 0.091 Uiso calc R 1 . . H
C6 0.35862(14) 0.06306(12) -0.15647(18) 0.0542(6) Uani d . 1 . . C
H6A 0.3119 0.0294 -0.1323 0.081 Uiso calc R 1 . . H
H6B 0.4095 0.0340 -0.1356 0.081 Uiso calc R 1 . . H
H6C 0.3559 0.0729 -0.2448 0.081 Uiso calc R 1 . . H
C7 0.35667(9) 0.13528(9) 0.05157(14) 0.0256(4) Uani d . 1 . . C
C8 0.28163(10) 0.08893(11) 0.09577(16) 0.0343(4) Uani d . 1 . . C
H8A 0.2830 0.0862 0.1853 0.051 Uiso calc R 1 . . H
H8B 0.2816 0.0329 0.0621 0.051 Uiso calc R 1 . . H
H8C 0.2320 0.1179 0.0683 0.051 Uiso calc R 1 . . H
C9 0.43405(10) 0.09374(11) 0.09998(16) 0.0368(4) Uani d . 1 . . C
H9A 0.4818 0.1260 0.0760 0.055 Uiso calc R 1 . . H
H9B 0.4379 0.0380 0.0658 0.055 Uiso calc R 1 . . H
H9C 0.4323 0.0905 0.1893 0.055 Uiso calc R 1 . . H
O2 0.28053(7) 0.18513(7) -0.12021(12) 0.0334(3) Uani d . 1 . . O
H21 0.2757(12) 0.1876(12) -0.196(2) 0.053(6) Uiso d . 1 . . H
O3 0.35727(7) 0.21581(7) 0.10653(10) 0.0312(3) Uani d . 1 . . O
H31 0.3133(14) 0.2391(13) 0.090(2) 0.063(7) Uiso d . 1 . . H
C10 0.24748(9) 0.29785(10) 0.49399(14) 0.0260(4) Uani d . 1 . . C
C11 0.31077(10) 0.34099(10) 0.57561(15) 0.0350(4) Uani d . 1 . . C
H11A 0.3658 0.3263 0.5492 0.052 Uiso calc R 1 . . H
H11B 0.3037 0.3236 0.6605 0.052 Uiso calc R 1 . . H
H11C 0.3034 0.4008 0.5695 0.052 Uiso calc R 1 . . H
C12 0.16219(10) 0.32945(11) 0.52355(17) 0.0366(4) Uani d . 1 . . C
H12A 0.1608 0.3896 0.5147 0.055 Uiso calc R 1 . . H
H12B 0.1490 0.3145 0.6077 0.055 Uiso calc R 1 . . H
H12C 0.1221 0.3046 0.4672 0.055 Uiso calc R 1 . . H
O4 0.26063(7) 0.32027(7) 0.36847(10) 0.0301(3) Uani d . 1 . . O
H41 0.3141(13) 0.3219(11) 0.3509(18) 0.048(6) Uiso d . 1 . . H

loop_
_atom_site_aniso_label
_atom_site_aniso_U_11
_atom_site_aniso_U_22
_atom_site_aniso_U_33
_atom_site_aniso_U_12
_atom_site_aniso_U_13
_atom_site_aniso_U_23
C1 0.0223(8) 0.0268(8) 0.0299(9) -0.0021(6) -0.0023(6) 0.0056(7)
C2 0.0279(9) 0.0341(10) 0.0704(15) 0.0050(7) -0.0002(9) -0.0003(9)
C3 0.0418(11) 0.0503(12) 0.0330(10) -0.0151(8) -0.0124(8) 0.0149(9)
O1 0.0291(6) 0.0300(7) 0.0264(7) -0.0062(5) 0.0032(5) -0.0003(5)
C4 0.0218(8) 0.0385(9) 0.0242(9) 0.0066(7) -0.0007(6) -0.0011(7)
C5 0.0436(12) 0.1069(19) 0.0318(11) -0.0213(11) 0.0057(9) 0.0112(11)
C6 0.0773(15) 0.0527(13) 0.0321(11) 0.0309(11) -0.0113(10) -0.0109(9)
C7 0.0250(8) 0.0295(9) 0.0222(8) 0.0025(6) -0.0019(6) -0.0032(7)
C8 0.0325(9) 0.0404(10) 0.0300(10) -0.0029(7) -0.0020(7) 0.0013(8)
C9 0.0312(9) 0.0475(11) 0.0314(10) 0.0091(8) -0.0063(7) 0.0006(8)
O2 0.0337(7) 0.0440(7) 0.0225(7) 0.0135(5) -0.0034(5) 0.0007(5)
O3 0.0302(6) 0.0343(7) 0.0290(7) 0.0019(5) -0.0058(5) -0.0078(5)
C10 0.0250(8) 0.0335(9) 0.0194(8) -0.0003(6) 0.0030(6) 0.0004(7)
C11 0.0388(10) 0.0387(10) 0.0272(9) -0.0058(8) -0.0020(7) -0.0047(8)
C12 0.0325(10) 0.0376(10) 0.0399(11) 0.0067(7) 0.0082(8) 0.0017(8)
O4 0.0251(6) 0.0431(7) 0.0223(6) -0.0011(5) 0.0015(5) 0.0076(5)

loop_
_atom_type_symbol
_atom_type_description
_atom_type_scat_dispersion_real
_atom_type_scat_dispersion_imag
_atom_type_scat_source
C C 0.0033 0.0016 'International Tables Vol C Tables 4.2.6.8 and 6.1.1.4'
H H 0.0000 0.0000 'International Tables Vol C Tables 4.2.6.8 and 6.1.1.4'
O O 0.0106 0.0060 'International Tables Vol C Tables 4.2.6.8 and 6.1.1.4'

loop_
_geom_angle_atom_site_label_1
_geom_angle_atom_site_label_2
_geom_angle_atom_site_label_3
_geom_angle_site_symmetry_3
_geom_angle
_geom_angle_publ_flag
O1 C1 C3 . 109.35(13) no
O1 C1 C2 . 105.28(13) no
C3 C1 C2 . 110.15(14) no
O1 C1 C1 2_655 107.20(10) no
C3 C1 C1 2_655 111.79(17) no
C2 C1 C1 2_655 112.77(12) no
C1 C2 H2A . 109.5 no
C1 C2 H2B . 109.5 no
H2A C2 H2B . 109.5 no
C1 C2 H2C . 109.5 no
H2A C2 H2C . 109.5 no
H2B C2 H2C . 109.5 no
C1 C3 H3A . 109.5 no
C1 C3 H3B . 109.5 no
H3A C3 H3B . 109.5 no
C1 C3 H3C . 109.5 no
H3A C3 H3C . 109.5 no
H3B C3 H3C . 109.5 no
C1 O1 H11 . 108.9(14) no
O2 C4 C5 . 107.96(15) no
O2 C4 C6 . 107.94(13) no
C5 C4 C6 . 110.08(17) no
O2 C4 C7 . 105.52(13) no
C5 C4 C7 . 111.97(14) no
C6 C4 C7 . 113.07(14) no
C4 C5 H5A . 109.5 no
C4 C5 H5B . 109.5 no
H5A C5 H5B . 109.5 no
C4 C5 H5C . 109.5 no
H5A C5 H5C . 109.5 no
H5B C5 H5C . 109.5 no
C4 C6 H6A . 109.5 no
C4 C6 H6B . 109.5 no
H6A C6 H6B . 109.5 no
C4 C6 H6C . 109.5 no
H6A C6 H6C . 109.5 no
H6B C6 H6C . 109.5 no
O3 C7 C9 . 104.88(12) no
O3 C7 C8 . 108.36(13) no
C9 C7 C8 . 109.93(14) no
O3 C7 C4 . 108.84(12) no
C9 C7 C4 . 112.28(13) no
C8 C7 C4 . 112.21(13) no
C7 C8 H8A . 109.5 no
C7 C8 H8B . 109.5 no
H8A C8 H8B . 109.5 no
C7 C8 H8C . 109.5 no
H8A C8 H8C . 109.5 no
H8B C8 H8C . 109.5 no
C7 C9 H9A . 109.5 no
C7 C9 H9B . 109.5 no
H9A C9 H9B . 109.5 no
C7 C9 H9C . 109.5 no
H9A C9 H9C . 109.5 no
H9B C9 H9C . 109.5 no
C4 O2 H21 . 108.8(14) no
C7 O3 H31 . 109.0(15) no
O4 C10 C11 . 109.37(13) no
O4 C10 C12 . 105.60(13) no
C11 C10 C12 . 109.62(14) no
O4 C10 C10 7_556 108.85(15) no
C11 C10 C10 7_556 111.88(16) no
C12 C10 C10 7_556 111.31(16) no
C10 C11 H11A . 109.5 no
C10 C11 H11B . 109.5 no
H11A C11 H11B . 109.5 no
C10 C11 H11C . 109.5 no
H11A C11 H11C . 109.5 no
H11B C11 H11C . 109.5 no
C10 C12 H12A . 109.5 no
C10 C12 H12B . 109.5 no
H12A C12 H12B . 109.5 no
C10 C12 H12C . 109.5 no
H12A C12 H12C . 109.5 no
H12B C12 H12C . 109.5 no
C10 O4 H41 . 111.9(12) no

loop_
_geom_bond_atom_site_label_1
_geom_bond_atom_site_label_2
_geom_bond_site_symmetry_2
_geom_bond_distance
_geom_bond_publ_flag
C1 O1 . 1.4474(19) no
C1 C3 . 1.514(2) no
C1 C2 . 1.529(2) no
C1 C1 2_655 1.548(3) no
C2 H2A . 0.9800 no
C2 H2B . 0.9800 no
C2 H2C . 0.9800 no
C3 H3A . 0.9800 no
C3 H3B . 0.9800 no
C3 H3C . 0.9800 no
O1 H11 . 0.85(2) no
C4 O2 . 1.4381(18) no
C4 C5 . 1.514(3) no
C4 C6 . 1.520(2) no
C4 C7 . 1.549(2) no
C5 H5A . 0.9800 no
C5 H5B . 0.9800 no
C5 H5C . 0.9800 no
C6 H6A . 0.9800 no
C6 H6B . 0.9800 no
C6 H6C . 0.9800 no
C7 O3 . 1.4378(19) no
C7 C9 . 1.521(2) no
C7 C8 . 1.525(2) no
C8 H8A . 0.9800 no
C8 H8B . 0.9800 no
C8 H8C . 0.9800 no
C9 H9A . 0.9800 no
C9 H9B . 0.9800 no
C9 H9C . 0.9800 no
O2 H21 . 0.84(2) no
O3 H31 . 0.83(2) no
C10 O4 . 1.4405(18) no
C10 C11 . 1.526(2) no
C10 C12 . 1.526(2) no
C10 C10 7_556 1.560(3) no
C11 H11A . 0.9800 no
C11 H11B . 0.9800 no
C11 H11C . 0.9800 no
C12 H12A . 0.9800 no
C12 H12B . 0.9800 no
C12 H12C . 0.9800 no
O4 H41 . 0.90(2) no

loop_
_geom_torsion_atom_site_label_1
_geom_torsion_atom_site_label_2
_geom_torsion_atom_site_label_3
_geom_torsion_atom_site_label_4
_geom_torsion
_geom_torsion_publ_flag
O2 C4 C7 O3 -64.08(15) no
C5 C4 C7 O3 53.12(18) no
C6 C4 C7 O3 178.17(14) no
O2 C4 C7 C9 -179.74(13) no
C5 C4 C7 C9 -62.5(2) no
C6 C4 C7 C9 62.50(18) no
O2 C4 C7 C8 55.85(17) no
C5 C4 C7 C8 173.04(16) no
C6 C4 C7 C8 -61.91(18) no
